data_2227145
loop_
_publ_author_name
'Babjakov\'a, Eva'
'Ne\<cas, Marek'
'V\'icha, Robert'

_publ_section_title
;
 2-(1-Adamantyl)-1,3-diphenylpropan-2-ol
;
_journal_coeditor_code ZL2292
_journal_issue 8
_journal_name_full 'Acta Crystallographica Section E'
_journal_page_first o2175
_journal_paper_doi 10.1107/S1600536810030047
_journal_volume 66
_journal_year 2010
_chemical_formula_iupac 'C25 H30 O'
_chemical_formula_moiety 'C25 H30 O'
_chemical_formula_sum 'C25 H30 O'
_chemical_formula_weight 346.49
_chemical_melting_point 396
_chemical_name_systematic
;
2-(1-Adamantyl)-1,3-diphenylpropan-2-ol
;
_space_group_IT_number 15
_symmetry_cell_setting monoclinic
_symmetry_space_group_name_Hall '-C 2yc'
_symmetry_space_group_name_H-M 'C 1 2/c 1'
_atom_sites_solution_hydrogens geom
_atom_sites_solution_primary direct
_atom_sites_solution_secondary difmap
_cell_angle_alpha 90.00
_cell_angle_beta 106.183(5)
_cell_angle_gamma 90.00
_cell_formula_units_Z 8
_cell_length_a 24.2808(10)
_cell_length_b 6.3978(2)
_cell_length_c 25.2555(14)
_cell_measurement_reflns_used 6762
_cell_measurement_temperature 120(2)
_cell_measurement_theta_max 27.2399
_cell_measurement_theta_min 2.9601
_cell_volume 3767.8(3)
_computing_cell_refinement 'CrysAlis RED (Oxford Diffraction, 2009)'
_computing_data_collection 'CrysAlis CCD (Oxford Diffraction, 2009)'
_computing_data_reduction 'CrysAlis RED (Oxford Diffraction, 2009)'
_computing_molecular_graphics 'ORTEP-3 (Farrugia, 1997) and Mercury (Macrae <i>et al.</i>, 2008)'
_computing_publication_material 'SHELXL97 (Sheldrick, 2008)'
_computing_structure_refinement 'SHELXL97 (Sheldrick, 2008)'
_computing_structure_solution 'SHELXS97 (Sheldrick, 2008)'
_diffrn_ambient_temperature 120(2)
_diffrn_detector_area_resol_mean 8.4353
_diffrn_measured_fraction_theta_full 0.997
_diffrn_measured_fraction_theta_max 0.997
_diffrn_measurement_device_type
;
Oxford Diffraction Xcalibur diffractometer with a Sapphire2 (large Be window)
detector
;
_diffrn_measurement_method '\w scan'
_diffrn_radiation_monochromator graphite
_diffrn_radiation_source 'Enhance (Mo) X-ray Source'
_diffrn_radiation_type MoK\a
_diffrn_radiation_wavelength 0.71073
_diffrn_reflns_av_R_equivalents 0.0235
_diffrn_reflns_av_sigmaI/netI 0.0303
_diffrn_reflns_limit_h_max 28
_diffrn_reflns_limit_h_min -28
_diffrn_reflns_limit_k_max 7
_diffrn_reflns_limit_k_min -7
_diffrn_reflns_limit_l_max 29
_diffrn_reflns_limit_l_min -17
_diffrn_reflns_number 17425
_diffrn_reflns_theta_full 25.00
_diffrn_reflns_theta_max 25.00
_diffrn_reflns_theta_min 3.30
_diffrn_standards_number 0
_exptl_absorpt_coefficient_mu 0.072
_exptl_absorpt_correction_T_max 1.00000
_exptl_absorpt_correction_T_min 0.96449
_exptl_absorpt_correction_type multi-scan
_exptl_absorpt_process_details '(CrysAlis RED; Oxford Diffraction, 2009)'
_exptl_crystal_colour colourless
_exptl_crystal_density_diffrn 1.222
_exptl_crystal_density_method 'not measured'
_exptl_crystal_description block
_exptl_crystal_F_000 1504
_exptl_crystal_size_max 0.40
_exptl_crystal_size_mid 0.30
_exptl_crystal_size_min 0.20
_refine_diff_density_max 0.203
_refine_diff_density_min -0.205
_refine_ls_extinction_method none
_refine_ls_goodness_of_fit_ref 0.963
_refine_ls_hydrogen_treatment constr
_refine_ls_matrix_type full
_refine_ls_number_parameters 236
_refine_ls_number_reflns 3315
_refine_ls_number_restraints 0
_refine_ls_restrained_S_all 0.963
_refine_ls_R_factor_all 0.0508
_refine_ls_R_factor_gt 0.0332
_refine_ls_shift/su_max 0.000
_refine_ls_shift/su_mean 0.000
_refine_ls_structure_factor_coef Fsqd
_refine_ls_weighting_details 'calc w=1/[\s^2^(Fo^2^)+(0.0466P)^2^+0.0000P] where P=(Fo^2^+2Fc^2^)/3'
_refine_ls_weighting_scheme calc
_refine_ls_wR_factor_gt 0.0768
_refine_ls_wR_factor_ref 0.0800
_reflns_number_gt 2381
_reflns_number_total 3315
_reflns_threshold_expression I>2\s(I)
_cod_data_source_file zl2292.cif
_cod_data_source_block I
_cod_original_sg_symbol_Hall -C_2yc
_cod_original_sg_symbol_H-M 'C 2/c'
_cod_database_code 2227145
_cod_database_fobs_code 2227145

loop_
_symmetry_equiv_pos_as_xyz
'x, y, z'
'-x, y, -z+1/2'
'x+1/2, y+1/2, z'
'-x+1/2, y+1/2, -z+1/2'
'-x, -y, -z'
'x, -y, z-1/2'
'-x+1/2, -y+1/2, -z'
'x+1/2, -y+1/2, z-1/2'

loop_
_atom_site_type_symbol
_atom_site_label
_atom_site_fract_x
_atom_site_fract_y
_atom_site_fract_z
_atom_site_U_iso_or_equiv
_atom_site_adp_type
_atom_site_calc_flag
_atom_site_refinement_flags
_atom_site_occupancy
_atom_site_disorder_assembly
_atom_site_disorder_group
O O1 0.01323(3) 0.97763(12) 0.09694(3) 0.0262(2) Uani d . 1 . .
H H1 0.0440 1.0301 0.1163 0.039 Uiso calc R 1 . .
C C1 -0.05610(5) 0.71728(17) 0.10148(5) 0.0194(3) Uani d . 1 . .
C C2 -0.08736(5) 0.73762(19) 0.03965(5) 0.0238(3) Uani d . 1 . .
H H2A -0.0807 0.8790 0.0268 0.029 Uiso calc R 1 . .
H H2B -0.0715 0.6344 0.0187 0.029 Uiso calc R 1 . .
C C3 -0.15200(5) 0.70122(19) 0.02840(5) 0.0251(3) Uani d . 1 . .
H H3 -0.1710 0.7147 -0.0120 0.030 Uiso calc R 1 . .
C C4 -0.17747(5) 0.86215(19) 0.05970(5) 0.0267(3) Uani d . 1 . .
H H4A -0.1717 1.0049 0.0471 0.032 Uiso calc R 1 . .
H H4B -0.2192 0.8381 0.0525 0.032 Uiso calc R 1 . .
C C5 -0.14785(5) 0.84099(17) 0.12124(5) 0.0225(3) Uani d . 1 . .
H H5 -0.1640 0.9466 0.1420 0.027 Uiso calc R 1 . .
C C6 -0.15777(5) 0.62180(17) 0.14074(5) 0.0246(3) Uani d . 1 . .
H H6A -0.1994 0.5969 0.1341 0.030 Uiso calc R 1 . .
H H6B -0.1391 0.6087 0.1808 0.030 Uiso calc R 1 . .
C C7 -0.13269(5) 0.46028(18) 0.10926(5) 0.0244(3) Uani d . 1 . .
H H7 -0.1395 0.3168 0.1218 0.029 Uiso calc R 1 . .
C C8 -0.06786(5) 0.49578(17) 0.12020(5) 0.0232(3) Uani d . 1 . .
H H8A -0.0519 0.3902 0.0999 0.028 Uiso calc R 1 . .
H H8B -0.0487 0.4791 0.1600 0.028 Uiso calc R 1 . .
C C9 -0.16199(5) 0.48078(19) 0.04750(5) 0.0279(3) Uani d . 1 . .
H H9A -0.2036 0.4547 0.0401 0.034 Uiso calc R 1 . .
H H9B -0.1461 0.3760 0.0269 0.034 Uiso calc R 1 . .
C C10 -0.08327(5) 0.87808(17) 0.13238(5) 0.0216(3) Uani d . 1 . .
H H10A -0.0646 0.8674 0.1725 0.026 Uiso calc R 1 . .
H H10B -0.0767 1.0210 0.1204 0.026 Uiso calc R 1 . .
C C11 0.00961(5) 0.76258(18) 0.11266(5) 0.0212(3) Uani d . 1 . .
C C12 0.04245(5) 0.72698(18) 0.17460(5) 0.0230(3) Uani d . 1 . .
H H12A 0.0137 0.7129 0.1956 0.028 Uiso calc R 1 . .
H H12B 0.0631 0.5921 0.1776 0.028 Uiso calc R 1 . .
C C13 0.08517(5) 0.89325(18) 0.20235(5) 0.0221(3) Uani d . 1 . .
C C14 0.14410(5) 0.8651(2) 0.21349(5) 0.0314(3) Uani d . 1 . .
H H14 0.1586 0.7389 0.2028 0.038 Uiso calc R 1 . .
C C15 0.18185(5) 1.0196(2) 0.24008(6) 0.0395(4) Uani d . 1 . .
H H15 0.2220 0.9986 0.2472 0.047 Uiso calc R 1 . .
C C16 0.16163(6) 1.2032(2) 0.25620(5) 0.0365(4) Uani d . 1 . .
H H16 0.1877 1.3086 0.2743 0.044 Uiso calc R 1 . .
C C17 0.10354(5) 1.2327(2) 0.24588(5) 0.0326(3) Uani d . 1 . .
H H17 0.0893 1.3582 0.2573 0.039 Uiso calc R 1 . .
C C18 0.06578(5) 1.08006(18) 0.21888(5) 0.0270(3) Uani d . 1 . .
H H18 0.0257 1.1033 0.2115 0.032 Uiso calc R 1 . .
C C19 0.03612(5) 0.62720(19) 0.07513(5) 0.0269(3) Uani d . 1 . .
H H19A 0.0262 0.4791 0.0792 0.032 Uiso calc R 1 . .
H H19B 0.0183 0.6678 0.0363 0.032 Uiso calc R 1 . .
C C20 0.10058(5) 0.64448(19) 0.08689(5) 0.0246(3) Uani d . 1 . .
C C21 0.13650(5) 0.4812(2) 0.11175(5) 0.0289(3) Uani d . 1 . .
H H21 0.1203 0.3564 0.1213 0.035 Uiso calc R 1 . .
C C22 0.19554(5) 0.4986(2) 0.12276(6) 0.0325(3) Uani d . 1 . .
H H22 0.2195 0.3857 0.1396 0.039 Uiso calc R 1 . .
C C23 0.21958(5) 0.6795(2) 0.10939(5) 0.0323(3) Uani d . 1 . .
H H23 0.2601 0.6922 0.1174 0.039 Uiso calc R 1 . .
C C24 0.18452(5) 0.8419(2) 0.08428(5) 0.0324(3) Uani d . 1 . .
H H24 0.2009 0.9664 0.0748 0.039 Uiso calc R 1 . .
C C25 0.12569(5) 0.8235(2) 0.07287(5) 0.0287(3) Uani d . 1 . .
H H25 0.1019 0.9355 0.0551 0.034 Uiso calc R 1 . .

loop_
_atom_site_aniso_label
_atom_site_aniso_U_11
_atom_site_aniso_U_22
_atom_site_aniso_U_33
_atom_site_aniso_U_12
_atom_site_aniso_U_13
_atom_site_aniso_U_23
O1 0.0248(5) 0.0256(5) 0.0256(5) -0.0059(4) 0.0027(4) 0.0034(4)
C1 0.0207(6) 0.0180(6) 0.0199(7) 0.0004(5) 0.0061(5) -0.0003(5)
C2 0.0221(6) 0.0273(7) 0.0218(8) 0.0001(5) 0.0058(6) -0.0006(6)
C3 0.0211(6) 0.0317(7) 0.0206(8) 0.0003(5) 0.0025(5) -0.0015(6)
C4 0.0204(6) 0.0260(7) 0.0323(8) 0.0034(5) 0.0049(6) 0.0029(6)
C5 0.0221(6) 0.0195(6) 0.0272(8) 0.0048(5) 0.0092(6) -0.0014(5)
C6 0.0197(6) 0.0262(7) 0.0293(8) 0.0006(5) 0.0091(6) 0.0017(6)
C7 0.0234(6) 0.0168(6) 0.0345(8) -0.0006(5) 0.0105(6) 0.0005(6)
C8 0.0228(6) 0.0199(6) 0.0277(8) 0.0022(5) 0.0083(6) -0.0001(6)
C9 0.0192(6) 0.0286(7) 0.0357(9) -0.0032(5) 0.0072(6) -0.0099(6)
C10 0.0233(6) 0.0190(6) 0.0225(7) 0.0004(5) 0.0065(5) 0.0000(5)
C11 0.0222(6) 0.0209(6) 0.0203(7) -0.0009(5) 0.0057(5) 0.0009(5)
C12 0.0225(6) 0.0236(6) 0.0228(7) 0.0016(5) 0.0059(5) 0.0004(6)
C13 0.0244(6) 0.0277(7) 0.0138(7) 0.0011(5) 0.0047(5) 0.0023(5)
C14 0.0253(7) 0.0422(8) 0.0253(8) 0.0041(6) 0.0046(6) -0.0077(7)
C15 0.0238(7) 0.0638(10) 0.0297(9) -0.0067(7) 0.0054(6) -0.0108(8)
C16 0.0416(8) 0.0420(8) 0.0241(8) -0.0154(7) 0.0062(7) -0.0061(7)
C17 0.0432(8) 0.0280(7) 0.0233(8) 0.0000(6) 0.0038(6) -0.0012(6)
C18 0.0274(7) 0.0306(7) 0.0210(8) 0.0036(5) 0.0034(6) 0.0006(6)
C19 0.0221(6) 0.0350(7) 0.0240(8) -0.0010(5) 0.0070(6) -0.0058(6)
C20 0.0226(6) 0.0337(7) 0.0187(7) -0.0002(5) 0.0076(5) -0.0076(6)
C21 0.0299(7) 0.0269(7) 0.0323(8) 0.0002(5) 0.0126(6) -0.0065(6)
C22 0.0274(7) 0.0351(8) 0.0346(9) 0.0096(6) 0.0082(6) -0.0060(7)
C23 0.0193(6) 0.0439(8) 0.0338(9) 0.0003(6) 0.0077(6) -0.0077(7)
C24 0.0283(7) 0.0403(8) 0.0313(9) -0.0021(6) 0.0129(6) 0.0021(7)
C25 0.0256(7) 0.0394(8) 0.0224(8) 0.0046(6) 0.0086(6) 0.0046(6)

loop_
_atom_type_symbol
_atom_type_description
_atom_type_scat_dispersion_real
_atom_type_scat_dispersion_imag
_atom_type_scat_source
C C 0.0033 0.0016 'International Tables Vol C Tables 4.2.6.8 and 6.1.1.4'
H H 0.0000 0.0000 'International Tables Vol C Tables 4.2.6.8 and 6.1.1.4'
O O 0.0106 0.0060 'International Tables Vol C Tables 4.2.6.8 and 6.1.1.4'

loop_
_geom_angle_atom_site_label_1
_geom_angle_atom_site_label_2
_geom_angle_atom_site_label_3
_geom_angle_site_symmetry_1
_geom_angle_site_symmetry_3
_geom_angle
_geom_angle_publ_flag
C11 O1 H1 . . 109.5 ?
C2 C1 C8 . . 107.87(9) ?
C2 C1 C10 . . 107.26(9) ?
C8 C1 C10 . . 108.34(9) ?
C2 C1 C11 . . 110.87(9) ?
C8 C1 C11 . . 112.33(9) ?
C10 C1 C11 . . 110.01(9) ?
C3 C2 C1 . . 111.40(9) ?
C3 C2 H2A . . 109.3 ?
C1 C2 H2A . . 109.3 ?
C3 C2 H2B . . 109.3 ?
C1 C2 H2B . . 109.3 ?
H2A C2 H2B . . 108.0 ?
C4 C3 C9 . . 109.56(10) ?
C4 C3 C2 . . 110.03(10) ?
C9 C3 C2 . . 108.99(9) ?
C4 C3 H3 . . 109.4 ?
C9 C3 H3 . . 109.4 ?
C2 C3 H3 . . 109.4 ?
C5 C4 C3 . . 108.84(9) ?
C5 C4 H4A . . 109.9 ?
C3 C4 H4A . . 109.9 ?
C5 C4 H4B . . 109.9 ?
C3 C4 H4B . . 109.9 ?
H4A C4 H4B . . 108.3 ?
C4 C5 C6 . . 109.76(10) ?
C4 C5 C10 . . 109.94(10) ?
C6 C5 C10 . . 109.16(9) ?
C4 C5 H5 . . 109.3 ?
C6 C5 H5 . . 109.3 ?
C10 C5 H5 . . 109.3 ?
C5 C6 C7 . . 109.34(9) ?
C5 C6 H6A . . 109.8 ?
C7 C6 H6A . . 109.8 ?
C5 C6 H6B . . 109.8 ?
C7 C6 H6B . . 109.8 ?
H6A C6 H6B . . 108.3 ?
C9 C7 C6 . . 109.44(10) ?
C9 C7 C8 . . 109.43(10) ?
C6 C7 C8 . . 110.04(10) ?
C9 C7 H7 . . 109.3 ?
C6 C7 H7 . . 109.3 ?
C8 C7 H7 . . 109.3 ?
C7 C8 C1 . . 110.35(9) ?
C7 C8 H8A . . 109.6 ?
C1 C8 H8A . . 109.6 ?
C7 C8 H8B . . 109.6 ?
C1 C8 H8B . . 109.6 ?
H8A C8 H8B . . 108.1 ?
C7 C9 C3 . . 109.32(9) ?
C7 C9 H9A . . 109.8 ?
C3 C9 H9A . . 109.8 ?
C7 C9 H9B . . 109.8 ?
C3 C9 H9B . . 109.8 ?
H9A C9 H9B . . 108.3 ?
C5 C10 C1 . . 111.28(9) ?
C5 C10 H10A . . 109.4 ?
C1 C10 H10A . . 109.4 ?
C5 C10 H10B . . 109.4 ?
C1 C10 H10B . . 109.4 ?
H10A C10 H10B . . 108.0 ?
O1 C11 C19 . . 107.30(9) ?
O1 C11 C12 . . 111.20(9) ?
C19 C11 C12 . . 110.36(9) ?
O1 C11 C1 . . 105.31(9) ?
C19 C11 C1 . . 111.21(9) ?
C12 C11 C1 . . 111.29(9) ?
C13 C12 C11 . . 116.98(9) ?
C13 C12 H12A . . 108.1 ?
C11 C12 H12A . . 108.1 ?
C13 C12 H12B . . 108.1 ?
C11 C12 H12B . . 108.0 ?
H12A C12 H12B . . 107.3 ?
C18 C13 C14 . . 117.77(11) ?
C18 C13 C12 . . 119.81(10) ?
C14 C13 C12 . . 122.40(11) ?
C15 C14 C13 . . 120.59(12) ?
C15 C14 H14 . . 119.7 ?
C13 C14 H14 . . 119.7 ?
C16 C15 C14 . . 120.59(12) ?
C16 C15 H15 . . 119.7 ?
C14 C15 H15 . . 119.7 ?
C17 C16 C15 . . 119.53(12) ?
C17 C16 H16 . . 120.2 ?
C15 C16 H16 . . 120.2 ?
C16 C17 C18 . . 120.06(13) ?
C16 C17 H17 . . 120.0 ?
C18 C17 H17 . . 120.0 ?
C17 C18 C13 . . 121.46(12) ?
C17 C18 H18 . . 119.3 ?
C13 C18 H18 . . 119.3 ?
C20 C19 C11 . . 114.97(10) ?
C20 C19 H19A . . 108.5 ?
C11 C19 H19A . . 108.5 ?
C20 C19 H19B . . 108.5 ?
C11 C19 H19B . . 108.5 ?
H19A C19 H19B . . 107.5 ?
C25 C20 C21 . . 117.97(11) ?
C25 C20 C19 . . 120.90(11) ?
C21 C20 C19 . . 121.13(11) ?
C22 C21 C20 . . 120.84(12) ?
C22 C21 H21 . . 119.6 ?
C20 C21 H21 . . 119.6 ?
C23 C22 C21 . . 120.17(12) ?
C23 C22 H22 . . 119.9 ?
C21 C22 H22 . . 119.9 ?
C22 C23 C24 . . 119.65(12) ?
C22 C23 H23 . . 120.2 ?
C24 C23 H23 . . 120.2 ?
C23 C24 C25 . . 120.11(13) ?
C23 C24 H24 . . 119.9 ?
C25 C24 H24 . . 119.9 ?
C24 C25 C20 . . 121.25(12) ?
C24 C25 H25 . . 119.4 ?
C20 C25 H25 . . 119.4 ?

loop_
_geom_bond_atom_site_label_1
_geom_bond_atom_site_label_2
_geom_bond_site_symmetry_2
_geom_bond_distance
_geom_bond_publ_flag
O1 C11 . 1.4414(13) ?
O1 H1 . 0.8400 ?
C1 C2 . 1.5397(16) ?
C1 C8 . 1.5454(15) ?
C1 C10 . 1.5459(15) ?
C1 C11 . 1.5680(15) ?
C2 C3 . 1.5331(15) ?
C2 H2A . 0.9900 ?
C2 H2B . 0.9900 ?
C3 C4 . 1.5296(16) ?
C3 C9 . 1.5316(17) ?
C3 H3 . 1.0000 ?
C4 C5 . 1.5258(17) ?
C4 H4A . 0.9900 ?
C4 H4B . 0.9900 ?
C5 C6 . 1.5276(15) ?
C5 C10 . 1.5323(15) ?
C5 H5 . 1.0000 ?
C6 C7 . 1.5299(15) ?
C6 H6A . 0.9900 ?
C6 H6B . 0.9900 ?
C7 C9 . 1.5289(17) ?
C7 C8 . 1.5373(15) ?
C7 H7 . 1.0000 ?
C8 H8A . 0.9900 ?
C8 H8B . 0.9900 ?
C9 H9A . 0.9900 ?
C9 H9B . 0.9900 ?
C10 H10A . 0.9900 ?
C10 H10B . 0.9900 ?
C11 C19 . 1.5500(16) ?
C11 C12 . 1.5620(16) ?
C12 C13 . 1.5144(15) ?
C12 H12A . 0.9900 ?
C12 H12B . 0.9900 ?
C13 C18 . 1.3906(16) ?
C13 C14 . 1.3910(15) ?
C14 C15 . 1.3876(17) ?
C14 H14 . 0.9500 ?
C15 C16 . 1.3774(19) ?
C15 H15 . 0.9500 ?
C16 C17 . 1.3741(17) ?
C16 H16 . 0.9500 ?
C17 C18 . 1.3824(17) ?
C17 H17 . 0.9500 ?
C18 H18 . 0.9500 ?
C19 C20 . 1.5136(15) ?
C19 H19A . 0.9900 ?
C19 H19B . 0.9900 ?
C20 C25 . 1.3891(16) ?
C20 C21 . 1.3929(17) ?
C21 C22 . 1.3866(16) ?
C21 H21 . 0.9500 ?
C22 C23 . 1.3798(18) ?
C22 H22 . 0.9500 ?
C23 C24 . 1.3801(17) ?
C23 H23 . 0.9500 ?
C24 C25 . 1.3812(16) ?
C24 H24 . 0.9500 ?
C25 H25 . 0.9500 ?

loop_
_geom_hbond_atom_site_label_D
_geom_hbond_atom_site_label_H
_geom_hbond_atom_site_label_A
_geom_hbond_site_symmetry_A
_geom_hbond_distance_DH
_geom_hbond_distance_HA
_geom_hbond_distance_DA
_geom_hbond_angle_DHA
C14 H14 Cg1 . 0.95 2.70 3.3172(13) 122.82

loop_
_geom_torsion_atom_site_label_1
_geom_torsion_atom_site_label_2
_geom_torsion_atom_site_label_3
_geom_torsion_atom_site_label_4
_geom_torsion_site_symmetry_1
_geom_torsion_site_symmetry_2
_geom_torsion_site_symmetry_3
_geom_torsion_site_symmetry_4
_geom_torsion
_geom_torsion_publ_flag
C8 C1 C2 C3 . . . . 58.61(12) ?
C10 C1 C2 C3 . . . . -57.89(12) ?
C11 C1 C2 C3 . . . . -178.01(9) ?
C1 C2 C3 C4 . . . . 60.09(13) ?
C1 C2 C3 C9 . . . . -60.06(12) ?
C9 C3 C4 C5 . . . . 60.47(12) ?
C2 C3 C4 C5 . . . . -59.33(12) ?
C3 C4 C5 C6 . . . . -60.57(11) ?
C3 C4 C5 C10 . . . . 59.52(12) ?
C4 C5 C6 C7 . . . . 60.41(12) ?
C10 C5 C6 C7 . . . . -60.15(13) ?
C5 C6 C7 C9 . . . . -59.80(12) ?
C5 C6 C7 C8 . . . . 60.48(13) ?
C9 C7 C8 C1 . . . . 60.66(12) ?
C6 C7 C8 C1 . . . . -59.63(13) ?
C2 C1 C8 C7 . . . . -58.44(12) ?
C10 C1 C8 C7 . . . . 57.36(12) ?
C11 C1 C8 C7 . . . . 179.08(10) ?
C6 C7 C9 C3 . . . . 59.81(12) ?
C8 C7 C9 C3 . . . . -60.84(12) ?
C4 C3 C9 C7 . . . . -60.35(12) ?
C2 C3 C9 C7 . . . . 60.09(12) ?
C4 C5 C10 C1 . . . . -60.40(12) ?
C6 C5 C10 C1 . . . . 60.05(13) ?
C2 C1 C10 C5 . . . . 58.06(12) ?
C8 C1 C10 C5 . . . . -58.14(12) ?
C11 C1 C10 C5 . . . . 178.72(9) ?
C2 C1 C11 O1 . . . . 63.42(11) ?
C8 C1 C11 O1 . . . . -175.82(9) ?
C10 C1 C11 O1 . . . . -55.05(12) ?
C2 C1 C11 C19 . . . . -52.49(12) ?
C8 C1 C11 C19 . . . . 68.28(13) ?
C10 C1 C11 C19 . . . . -170.96(10) ?
C2 C1 C11 C12 . . . . -175.98(9) ?
C8 C1 C11 C12 . . . . -55.21(12) ?
C10 C1 C11 C12 . . . . 65.55(12) ?
O1 C11 C12 C13 . . . . -17.22(14) ?
C19 C11 C12 C13 . . . . 101.75(11) ?
C1 C11 C12 C13 . . . . -134.29(10) ?
C11 C12 C13 C18 . . . . 77.21(14) ?
C11 C12 C13 C14 . . . . -104.43(13) ?
C18 C13 C14 C15 . . . . -0.20(19) ?
C12 C13 C14 C15 . . . . -178.59(12) ?
C13 C14 C15 C16 . . . . 0.4(2) ?
C14 C15 C16 C17 . . . . 0.1(2) ?
C15 C16 C17 C18 . . . . -0.8(2) ?
C16 C17 C18 C13 . . . . 1.0(2) ?
C14 C13 C18 C17 . . . . -0.49(18) ?
C12 C13 C18 C17 . . . . 177.94(12) ?
O1 C11 C19 C20 . . . . 71.11(13) ?
C12 C11 C19 C20 . . . . -50.21(13) ?
C1 C11 C19 C20 . . . . -174.22(10) ?
C11 C19 C20 C25 . . . . -72.41(15) ?
C11 C19 C20 C21 . . . . 107.99(13) ?
C25 C20 C21 C22 . . . . 0.84(19) ?
C19 C20 C21 C22 . . . . -179.55(11) ?
C20 C21 C22 C23 . . . . 0.34(19) ?
C21 C22 C23 C24 . . . . -0.9(2) ?
C22 C23 C24 C25 . . . . 0.3(2) ?
C23 C24 C25 C20 . . . . 0.9(2) ?
C21 C20 C25 C24 . . . . -1.47(19) ?
C19 C20 C25 C24 . . . . 178.92(11) ?

loop_
_cod_related_entry_id
_cod_related_entry_database
_cod_related_entry_code
1 ChemSpider 9827872
